data_7012881
loop_
_publ_author_name
'Pierre Thu\'ery'
'Bernardo Masci'

_publ_section_title
;
 Synthesis and crystal structure of 1:2 mixed uranyl/alkali metal ions
 (Li+, Na+, K+, Cs+) complexes of
 p-tert-butyltetrahomodioxacalix[4]arene
;
_journal_issue 12
_journal_name_full 'Dalton Trans.'
_journal_page_first 2411
_journal_page_last 2417
_journal_paper_doi 10.1039/b302233a
_journal_year 2003
_chemical_formula_sum 'C53.5 H68.5 K2 N1.5 O10.5 U'
_chemical_formula_weight 1216.83
_space_group_IT_number 14
_symmetry_cell_setting monoclinic
_symmetry_space_group_name_Hall '-P 2ybc'
_symmetry_space_group_name_H-M 'P 1 21/c 1'
_atom_sites_solution_hydrogens geom
_atom_sites_solution_primary direct
_atom_sites_solution_secondary difmap
_audit_creation_method SHELXL-97
_cell_angle_alpha 90.00
_cell_angle_beta 100.979(3)
_cell_angle_gamma 90.00
_cell_formula_units_Z 4
_cell_length_a 15.6461(9)
_cell_length_b 24.2868(15)
_cell_length_c 14.9430(6)
_cell_measurement_reflns_used 37294
_cell_measurement_temperature 100(2)
_cell_measurement_theta_max 25.68
_cell_measurement_theta_min 2.78
_cell_volume 5574.3(5)
_computing_cell_refinement 'DENZO-SMN (Otwinowski & Minor, 1997)'
_computing_data_collection 'Kappa-CCD software (Nonius B.V., 1998)'
_computing_data_reduction 'DENZO-SMN (Otwinowski & Minor, 1997)'
_computing_molecular_graphics 'SHELXTL (Sheldrick, 1999)'
_computing_publication_material 'SHELXTL (Sheldrick, 1999)'
_computing_structure_refinement 'SHELXL-97 (Sheldrick, 1997)'
_computing_structure_solution 'SHELXS-97 (Sheldrick, 1997)'
_diffrn_ambient_temperature 100(2)
_diffrn_measured_fraction_theta_full 0.981
_diffrn_measured_fraction_theta_max 0.981
_diffrn_measurement_device_type 'Nonius Kappa-CCD'
_diffrn_measurement_method '\f scans'
_diffrn_radiation_monochromator graphite
_diffrn_radiation_source 'fine-focus sealed tube'
_diffrn_radiation_type MoK\a
_diffrn_radiation_wavelength 0.71073
_diffrn_reflns_av_R_equivalents 0.0771
_diffrn_reflns_av_sigmaI/netI 0.1202
_diffrn_reflns_limit_h_max 19
_diffrn_reflns_limit_h_min -19
_diffrn_reflns_limit_k_max 29
_diffrn_reflns_limit_k_min -29
_diffrn_reflns_limit_l_max 16
_diffrn_reflns_limit_l_min -18
_diffrn_reflns_number 37294
_diffrn_reflns_theta_full 25.68
_diffrn_reflns_theta_max 25.68
_diffrn_reflns_theta_min 2.78
_diffrn_standards_decay_% 0
_diffrn_standards_interval_time 0
_exptl_absorpt_coefficient_mu 3.116
_exptl_absorpt_correction_T_max 0.812
_exptl_absorpt_correction_T_min 0.434
_exptl_absorpt_correction_type refdelf
_exptl_absorpt_process_details 'program DELABS from PLATON (Spek, 2000)'
_exptl_crystal_colour 'translucent light orange'
_exptl_crystal_density_diffrn 1.450
_exptl_crystal_density_meas ?
_exptl_crystal_description platelet
_exptl_crystal_F_000 2456
_exptl_crystal_size_max 0.22
_exptl_crystal_size_mid 0.22
_exptl_crystal_size_min 0.05
_refine_diff_density_max 1.218
_refine_diff_density_min -1.133
_refine_diff_density_rms 0.191
_refine_ls_extinction_method none
_refine_ls_goodness_of_fit_ref 1.034
_refine_ls_hydrogen_treatment constr
_refine_ls_matrix_type full
_refine_ls_number_parameters 660
_refine_ls_number_reflns 10366
_refine_ls_number_restraints 90
_refine_ls_restrained_S_all 1.042
_refine_ls_R_factor_all 0.1104
_refine_ls_R_factor_gt 0.0641
_refine_ls_shift/su_max 0.002
_refine_ls_shift/su_mean 0.000
_refine_ls_structure_factor_coef Fsqd
_refine_ls_weighting_details 'calc w=1/[\s^2^(Fo^2^)+(0.0349P)^2^+28.2588P] where P=(Fo^2^+2Fc^2^)/3'
_refine_ls_weighting_scheme calc
_refine_ls_wR_factor_gt 0.1199
_refine_ls_wR_factor_ref 0.1359
_reflns_number_gt 6966
_reflns_number_total 10366
_reflns_threshold_expression >2sigma(I)
_cod_data_source_file b302233a.txt
_cod_data_source_block 3
_cod_original_sg_symbol_H-M 'P 21/c'
_cod_original_formula_sum 'C53.50 H68.50 K2 N1.50 O10.50 U'
_cod_database_code 7012881

loop_
_symmetry_equiv_pos_as_xyz
'x, y, z'
'-x, y+1/2, -z+1/2'
'-x, -y, -z'
'x, -y-1/2, z-1/2'

loop_
_atom_site_label
_atom_site_type_symbol
_atom_site_fract_x
_atom_site_fract_y
_atom_site_fract_z
_atom_site_U_iso_or_equiv
_atom_site_adp_type
_atom_site_occupancy
_atom_site_symmetry_multiplicity
_atom_site_calc_flag
_atom_site_refinement_flags
_atom_site_disorder_assembly
_atom_site_disorder_group
U U 0.65596(2) 0.783761(13) 0.41323(2) 0.02570(11) Uani 1 1 d . . .
K1 K 0.60304(16) 0.67725(8) 0.18967(13) 0.0403(6) Uani 1 1 d . . .
K2 K 0.72395(15) 0.79858(8) 0.15311(13) 0.0365(5) Uani 1 1 d . . .
O1 O 0.5650(4) 0.8522(2) 0.3558(4) 0.0289(14) Uani 1 1 d . . .
O2 O 0.5340(4) 0.7319(2) 0.4159(4) 0.0292(14) Uani 1 1 d . . .
O3 O 0.6280(4) 0.6306(2) 0.3649(4) 0.0308(14) Uani 1 1 d . . .
O4 O 0.7492(4) 0.7159(2) 0.4788(4) 0.0283(13) Uani 1 1 d . . .
O5 O 0.7765(4) 0.8363(2) 0.4171(4) 0.0285(14) Uani 1 1 d . . .
O6 O 0.6941(4) 0.8973(2) 0.2394(4) 0.0316(14) Uani 1 1 d . . .
O7 O 0.6512(4) 0.8057(2) 0.5272(4) 0.0286(14) Uani 1 1 d . . .
O8 O 0.6612(4) 0.7605(2) 0.3001(4) 0.0255(13) Uani 1 1 d . . .
C1 C 0.5373(6) 0.9032(3) 0.2184(6) 0.027(2) Uani 1 1 d . . .
C2 C 0.5135(6) 0.8637(3) 0.2778(5) 0.028(2) Uani 1 1 d . . .
C3 C 0.4276(6) 0.8403(3) 0.2541(6) 0.027(2) Uani 1 1 d . . .
C4 C 0.3735(6) 0.8562(3) 0.1739(6) 0.028(2) Uani 1 1 d . . .
H4 H 0.3185 0.8403 0.1595 0.034 Uiso 1 1 calc R . .
C5 C 0.3967(6) 0.8950(4) 0.1129(6) 0.029(2) Uani 1 1 d . . .
C6 C 0.4798(6) 0.9177(3) 0.1362(6) 0.026(2) Uani 1 1 d . . .
H6 H 0.4980 0.9429 0.0970 0.032 Uiso 1 1 calc R . .
C7 C 0.3298(6) 0.9132(4) 0.0309(6) 0.028(2) Uani 1 1 d . . .
C8 C 0.2961(7) 0.8633(4) -0.0298(7) 0.045(3) Uani 1 1 d . . .
H8A H 0.2572 0.8758 -0.0836 0.068 Uiso 1 1 calc R . .
H8B H 0.2657 0.8386 0.0034 0.068 Uiso 1 1 calc R . .
H8C H 0.3444 0.8444 -0.0470 0.068 Uiso 1 1 calc R . .
C9 C 0.3673(7) 0.9555(4) -0.0285(6) 0.040(2) Uani 1 1 d . . .
H9A H 0.3243 0.9639 -0.0817 0.060 Uiso 1 1 calc R . .
H9B H 0.4180 0.9404 -0.0467 0.060 Uiso 1 1 calc R . .
H9C H 0.3828 0.9886 0.0060 0.060 Uiso 1 1 calc R . .
C10 C 0.2545(7) 0.9406(4) 0.0641(7) 0.042(2) Uani 1 1 d . . .
H10A H 0.2262 0.9142 0.0964 0.063 Uiso 1 1 calc R . .
H10B H 0.2137 0.9544 0.0129 0.063 Uiso 1 1 calc R . .
H10C H 0.2761 0.9706 0.1041 0.063 Uiso 1 1 calc R . .
C11 C 0.3955(6) 0.8021(3) 0.3198(6) 0.028(2) Uani 1 1 d . . .
H11A H 0.3342 0.8093 0.3181 0.033 Uiso 1 1 calc R . .
H11B H 0.4266 0.8100 0.3810 0.033 Uiso 1 1 calc R . .
C12 C 0.4072(6) 0.7410(4) 0.2989(6) 0.028(2) Uani 1 1 d . . .
C13 C 0.4740(6) 0.7098(4) 0.3489(5) 0.0273(19) Uani 1 1 d . . .
C14 C 0.4774(6) 0.6521(4) 0.3287(6) 0.028(2) Uani 1 1 d . . .
C15 C 0.4173(6) 0.6301(4) 0.2588(6) 0.029(2) Uani 1 1 d . . .
H15 H 0.4215 0.5929 0.2453 0.035 Uiso 1 1 calc R . .
C16 C 0.3507(6) 0.6607(4) 0.2072(6) 0.034(2) Uani 1 1 d . . .
C17 C 0.3471(6) 0.7160(4) 0.2288(6) 0.034(2) Uani 1 1 d . . .
H17 H 0.3030 0.7374 0.1955 0.041 Uiso 1 1 calc R . .
C18 C 0.2869(7) 0.6343(4) 0.1278(7) 0.041(2) Uani 1 1 d . . .
C19 C 0.3308(14) 0.6273(9) 0.0494(13) 0.138(8) Uani 1 1 d U . .
H19A H 0.2885 0.6179 -0.0038 0.207 Uiso 1 1 calc R . .
H19B H 0.3733 0.5985 0.0623 0.207 Uiso 1 1 calc R . .
H19C H 0.3590 0.6611 0.0387 0.207 Uiso 1 1 calc R . .
C20 C 0.2552(12) 0.5791(7) 0.1558(12) 0.105(5) Uani 1 1 d U . .
H20A H 0.2058 0.5674 0.1115 0.158 Uiso 1 1 calc R . .
H20B H 0.2388 0.5824 0.2143 0.158 Uiso 1 1 calc R . .
H20C H 0.3010 0.5523 0.1594 0.158 Uiso 1 1 calc R . .
C21 C 0.2065(10) 0.6677(6) 0.0958(10) 0.083(4) Uani 1 1 d U . .
H21A H 0.2220 0.7018 0.0705 0.124 Uiso 1 1 calc R . .
H21B H 0.1785 0.6752 0.1464 0.124 Uiso 1 1 calc R . .
H21C H 0.1675 0.6476 0.0501 0.124 Uiso 1 1 calc R . .
C22 C 0.5461(6) 0.6182(4) 0.3876(6) 0.030(2) Uani 1 1 d . . .
H22A H 0.5474 0.6264 0.4514 0.036 Uiso 1 1 calc R . .
H22B H 0.5333 0.5793 0.3778 0.036 Uiso 1 1 calc R . .
C23 C 0.6973(6) 0.6077(4) 0.4318(6) 0.033(2) Uani 1 1 d . . .
H23A H 0.6967 0.5679 0.4268 0.040 Uiso 1 1 calc R . .
H23B H 0.6886 0.6173 0.4925 0.040 Uiso 1 1 calc R . .
C24 C 0.7842(6) 0.6297(4) 0.4176(6) 0.030(2) Uani 1 1 d . . .
C25 C 0.8051(6) 0.6839(4) 0.4426(6) 0.027(2) Uani 1 1 d . . .
C26 C 0.8871(6) 0.7033(4) 0.4353(6) 0.031(2) Uani 1 1 d . . .
C27 C 0.9424(7) 0.6692(4) 0.3956(6) 0.036(2) Uani 1 1 d . . .
H27 H 0.9970 0.6825 0.3905 0.043 Uiso 1 1 calc R . .
C28 C 0.9188(7) 0.6163(4) 0.3634(7) 0.039(2) Uani 1 1 d . . .
C29 C 0.8378(7) 0.5976(4) 0.3787(6) 0.036(2) Uani 1 1 d . . .
H29 H 0.8204 0.5619 0.3615 0.043 Uiso 1 1 calc R . .
C30 C 0.9802(7) 0.5800(5) 0.3194(9) 0.054(3) Uani 1 1 d . . .
C31 C 1.0572(10) 0.5629(6) 0.3882(10) 0.089(5) Uani 1 1 d U . .
H31A H 1.0390 0.5388 0.4318 0.134 Uiso 1 1 calc R . .
H31B H 1.0846 0.5949 0.4188 0.134 Uiso 1 1 calc R . .
H31C H 1.0978 0.5440 0.3583 0.134 Uiso 1 1 calc R . .
C32 C 1.0170(9) 0.6150(5) 0.2476(9) 0.074(4) Uani 1 1 d U . .
H32A H 1.0472 0.6464 0.2769 0.110 Uiso 1 1 calc R . .
H32B H 0.9698 0.6270 0.2008 0.110 Uiso 1 1 calc R . .
H32C H 1.0565 0.5929 0.2209 0.110 Uiso 1 1 calc R . .
C33 C 0.9359(8) 0.5306(4) 0.2715(7) 0.052(3) Uani 1 1 d . . .
H33A H 0.9775 0.5091 0.2470 0.078 Uiso 1 1 calc R . .
H33B H 0.8903 0.5424 0.2229 0.078 Uiso 1 1 calc R . .
H33C H 0.9116 0.5087 0.3139 0.078 Uiso 1 1 calc R . .
C34 C 0.9204(6) 0.7598(3) 0.4691(6) 0.0267(19) Uani 1 1 d . . .
H34A H 0.8869 0.7728 0.5132 0.032 Uiso 1 1 calc R . .
H34B H 0.9806 0.7565 0.5001 0.032 Uiso 1 1 calc R . .
C35 C 0.9149(6) 0.8023(3) 0.3935(6) 0.027(2) Uani 1 1 d . . .
C36 C 0.8429(6) 0.8381(3) 0.3705(6) 0.028(2) Uani 1 1 d . . .
C37 C 0.8431(6) 0.8780(3) 0.3025(6) 0.0253(19) Uani 1 1 d . . .
C38 C 0.9117(6) 0.8781(4) 0.2543(6) 0.033(2) Uani 1 1 d . . .
H38 H 0.9108 0.9038 0.2080 0.039 Uiso 1 1 calc R . .
C39 C 0.9804(6) 0.8417(4) 0.2724(6) 0.033(2) Uani 1 1 d . . .
C40 C 0.9809(6) 0.8051(4) 0.3429(6) 0.030(2) Uani 1 1 d . . .
H40 H 1.0276 0.7809 0.3575 0.037 Uiso 1 1 calc R . .
C41 C 1.0544(6) 0.8432(4) 0.2213(6) 0.034(2) Uani 1 1 d . . .
C42 C 1.0309(7) 0.8734(4) 0.1288(7) 0.046(3) Uani 1 1 d . . .
H42A H 0.9761 0.8600 0.0959 0.069 Uiso 1 1 calc R . .
H42B H 1.0754 0.8668 0.0939 0.069 Uiso 1 1 calc R . .
H42C H 1.0265 0.9122 0.1392 0.069 Uiso 1 1 calc R . .
C43 C 1.1350(7) 0.8723(5) 0.2793(7) 0.048(3) Uani 1 1 d . . .
H43A H 1.1211 0.9102 0.2885 0.072 Uiso 1 1 calc R . .
H43B H 1.1830 0.8705 0.2479 0.072 Uiso 1 1 calc R . .
H43C H 1.1505 0.8543 0.3373 0.072 Uiso 1 1 calc R . .
C44 C 1.0847(8) 0.7845(4) 0.2008(8) 0.056(3) Uani 1 1 d . . .
H44A H 1.1127 0.7673 0.2566 0.084 Uiso 1 1 calc R . .
H44B H 1.1250 0.7868 0.1599 0.084 Uiso 1 1 calc R . .
H44C H 1.0352 0.7629 0.1733 0.084 Uiso 1 1 calc R . .
C45 C 0.7748(6) 0.9208(4) 0.2877(6) 0.035(2) Uani 1 1 d . . .
H45A H 0.7665 0.9353 0.3459 0.042 Uiso 1 1 calc R . .
H45B H 0.7924 0.9509 0.2526 0.042 Uiso 1 1 calc R . .
C46 C 0.6232(6) 0.9334(3) 0.2451(6) 0.030(2) Uani 1 1 d . . .
H46A H 0.6244 0.9646 0.2048 0.036 Uiso 1 1 calc R . .
H46B H 0.6290 0.9472 0.3068 0.036 Uiso 1 1 calc R . .
O9 O 0.5431(5) 0.7758(3) 0.1023(4) 0.0435(17) Uani 1 1 d . . .
O10 O 0.7867(5) 0.6981(3) 0.2036(4) 0.053(2) Uani 1 1 d . . .
O11 O 0.8185(7) 0.6207(4) 0.0876(6) 0.082(3) Uani 0.50 1 d PU . .
N N 0.6196(7) 0.5695(3) 0.1339(7) 0.089(4) Uani 1 1 d GDU . .
C47 C 0.6125(7) 0.5298(4) 0.1990(5) 0.117(6) Uani 1 1 d GDU . .
C48 C 0.6532(9) 0.4791(4) 0.1967(6) 0.045(6) Uani 0.500(12) 1 d PGU . .
C49 C 0.7011(10) 0.4681(5) 0.1293(10) 0.060(7) Uani 0.500(12) 1 d PG . .
C50 C 0.7082(10) 0.5079(6) 0.0642(9) 0.076(8) Uani 0.500(12) 1 d PGU . .
C51 C 0.6675(8) 0.5586(4) 0.0665(8) 0.085(9) Uani 0.500(12) 1 d PGU . .
C52 C 0.5824(11) 0.4773(4) 0.1710(7) 0.069(8) Uani 0.500(12) 1 d PDU . .
C53 C 0.5391(13) 0.4694(4) 0.0815(9) 0.057(7) Uani 0.500(12) 1 d PD . .
C54 C 0.5337(11) 0.5124(5) 0.0192(7) 0.059(7) Uani 0.500(12) 1 d PD . .
C55 C 0.5814(11) 0.5603(4) 0.0431(6) 0.055(8) Uani 0.500(12) 1 d PD . .
C56 C 0.0652(9) 0.9793(5) 0.4591(8) 0.060(3) Uani 1 1 d . . .
C57 C -0.0005(9) 0.9464(5) 0.4777(8) 0.058(3) Uani 1 1 d U . .
C58 C -0.0663(7) 0.9661(4) 0.5175(8) 0.051(3) Uani 1 1 d . . .

loop_
_atom_site_aniso_label
_atom_site_aniso_U_11
_atom_site_aniso_U_22
_atom_site_aniso_U_33
_atom_site_aniso_U_23
_atom_site_aniso_U_13
_atom_site_aniso_U_12
U 0.03001(18) 0.02431(16) 0.02364(16) 0.00024(16) 0.00730(12) -0.00101(18)
K1 0.0642(17) 0.0307(11) 0.0289(10) -0.0018(9) 0.0165(10) -0.0106(11)
K2 0.0464(14) 0.0363(12) 0.0291(10) -0.0011(8) 0.0132(10) -0.0039(9)
O1 0.030(4) 0.026(3) 0.032(3) -0.001(3) 0.009(3) 0.001(3)
O2 0.030(4) 0.027(3) 0.031(3) 0.001(3) 0.008(3) -0.006(3)
O3 0.028(4) 0.032(3) 0.031(3) 0.009(3) 0.004(3) -0.007(3)
O4 0.027(3) 0.029(3) 0.028(3) 0.005(3) 0.003(2) 0.001(3)
O5 0.019(3) 0.032(3) 0.036(3) 0.003(3) 0.007(3) -0.005(3)
O6 0.031(4) 0.026(3) 0.040(3) -0.003(3) 0.010(3) -0.001(3)
O7 0.030(4) 0.031(3) 0.026(3) 0.000(3) 0.009(3) 0.004(3)
O8 0.023(3) 0.029(3) 0.022(3) 0.001(2) 0.000(2) -0.003(3)
C1 0.027(5) 0.023(4) 0.036(5) 0.003(4) 0.016(4) 0.007(4)
C2 0.038(6) 0.026(5) 0.022(4) 0.000(4) 0.009(4) 0.004(4)
C3 0.021(5) 0.031(5) 0.030(5) 0.003(4) 0.004(4) 0.006(4)
C4 0.025(5) 0.027(5) 0.034(5) -0.004(4) 0.009(4) 0.000(4)
C5 0.029(6) 0.030(5) 0.028(4) 0.005(4) 0.008(4) 0.003(4)
C6 0.026(5) 0.017(4) 0.040(5) 0.002(4) 0.016(4) -0.003(4)
C7 0.020(5) 0.030(5) 0.036(5) 0.010(4) 0.007(4) 0.004(4)
C8 0.048(7) 0.047(6) 0.036(5) -0.008(5) -0.002(5) -0.007(5)
C9 0.041(7) 0.039(6) 0.039(5) 0.015(4) 0.004(5) 0.012(5)
C10 0.033(6) 0.048(6) 0.049(6) 0.010(5) 0.015(5) 0.004(5)
C11 0.025(5) 0.023(4) 0.037(5) -0.003(4) 0.011(4) -0.002(4)
C12 0.022(5) 0.030(5) 0.035(5) -0.001(4) 0.013(4) -0.004(4)
C13 0.027(5) 0.033(5) 0.022(4) -0.003(4) 0.004(4) -0.006(4)
C14 0.027(5) 0.031(5) 0.027(4) 0.004(4) 0.010(4) -0.001(4)
C15 0.029(5) 0.029(5) 0.030(5) -0.003(4) 0.006(4) -0.006(4)
C16 0.031(6) 0.038(5) 0.029(5) 0.000(4) -0.002(4) -0.009(4)
C17 0.035(5) 0.033(5) 0.033(5) 0.008(4) 0.005(4) 0.002(5)
C18 0.036(6) 0.046(6) 0.037(5) -0.005(5) -0.008(5) 0.007(5)
C19 0.137(9) 0.146(9) 0.131(8) -0.013(5) 0.025(5) -0.001(5)
C20 0.106(7) 0.096(7) 0.107(7) 0.004(5) 0.004(5) -0.004(5)
C21 0.078(6) 0.076(6) 0.090(6) -0.003(4) 0.005(4) 0.001(4)
C22 0.031(6) 0.027(5) 0.033(5) 0.006(4) 0.008(4) 0.000(4)
C23 0.032(6) 0.026(5) 0.040(5) 0.008(4) 0.004(4) 0.002(4)
C24 0.028(6) 0.025(5) 0.035(5) 0.006(4) -0.002(4) 0.006(4)
C25 0.021(5) 0.030(5) 0.030(5) 0.006(4) 0.007(4) 0.004(4)
C26 0.020(5) 0.040(6) 0.032(5) 0.008(4) 0.006(4) 0.008(4)
C27 0.043(7) 0.025(5) 0.041(5) 0.002(4) 0.008(5) -0.001(4)
C28 0.036(6) 0.034(5) 0.045(6) 0.002(4) 0.003(5) 0.005(5)
C29 0.042(7) 0.020(5) 0.042(5) -0.002(4) 0.002(5) -0.004(4)
C30 0.032(7) 0.050(7) 0.081(8) -0.022(6) 0.011(6) 0.007(5)
C31 0.083(6) 0.091(6) 0.092(6) -0.017(4) 0.011(5) 0.011(5)
C32 0.072(6) 0.074(5) 0.080(5) -0.012(4) 0.028(4) 0.003(4)
C33 0.050(8) 0.049(7) 0.052(6) -0.018(5) -0.002(6) 0.014(6)
C34 0.019(5) 0.030(5) 0.030(5) 0.004(4) 0.002(4) 0.001(4)
C35 0.027(5) 0.027(5) 0.024(4) -0.007(4) 0.000(4) -0.002(4)
C36 0.029(6) 0.021(4) 0.034(5) -0.007(4) 0.008(4) -0.007(4)
C37 0.023(5) 0.024(4) 0.028(4) 0.001(4) 0.005(4) 0.002(4)
C38 0.037(6) 0.040(5) 0.021(4) 0.002(4) 0.005(4) -0.004(5)
C39 0.035(6) 0.033(5) 0.030(5) -0.008(4) 0.007(4) 0.006(4)
C40 0.028(6) 0.030(5) 0.032(5) -0.002(4) 0.002(4) 0.002(4)
C41 0.028(6) 0.036(5) 0.033(5) 0.002(4) -0.005(4) -0.001(4)
C42 0.039(7) 0.062(7) 0.042(6) 0.007(5) 0.019(5) -0.004(5)
C43 0.030(6) 0.068(7) 0.049(6) -0.005(5) 0.015(5) -0.013(5)
C44 0.072(9) 0.048(6) 0.057(7) 0.000(6) 0.032(6) 0.011(7)
C45 0.041(6) 0.032(5) 0.033(5) 0.001(4) 0.006(4) -0.002(5)
C46 0.037(6) 0.020(4) 0.033(5) -0.002(4) 0.005(4) 0.000(4)
O9 0.047(4) 0.044(4) 0.039(4) -0.003(3) 0.005(3) 0.014(3)
O10 0.050(5) 0.065(5) 0.039(4) -0.009(3) -0.002(3) 0.025(4)
O11 0.094(5) 0.080(4) 0.071(4) -0.003(4) 0.010(4) 0.030(4)
N 0.098(6) 0.067(5) 0.090(5) 0.001(4) -0.011(4) -0.007(4)
C47 0.123(8) 0.111(7) 0.111(7) 0.005(5) 0.007(5) -0.002(5)
C48 0.048(7) 0.043(7) 0.046(7) -0.006(5) 0.012(5) 0.007(5)
C49 0.060(18) 0.051(14) 0.052(14) 0.009(11) -0.029(12) -0.003(12)
C50 0.075(9) 0.074(9) 0.078(9) 0.003(5) 0.010(5) 0.000(5)
C51 0.083(10) 0.082(10) 0.089(10) 0.004(5) 0.012(5) -0.005(5)
C52 0.074(9) 0.066(9) 0.066(8) 0.001(5) 0.014(5) 0.000(5)
C53 0.08(2) 0.038(12) 0.059(14) 0.014(11) 0.025(13) -0.001(12)
C54 0.058(18) 0.044(14) 0.063(16) 0.009(11) -0.019(12) 0.007(12)
C55 0.12(2) 0.016(9) 0.052(13) 0.008(9) 0.064(15) 0.009(11)
C56 0.073(10) 0.050(7) 0.053(7) -0.007(6) 0.003(6) -0.002(7)
C57 0.059(5) 0.049(5) 0.058(5) 0.000(4) -0.006(4) -0.002(4)
C58 0.030(7) 0.049(7) 0.064(7) 0.008(6) -0.012(5) -0.015(5)

loop_
_atom_type_symbol
_atom_type_description
_atom_type_scat_dispersion_real
_atom_type_scat_dispersion_imag
_atom_type_scat_source
C C 0.0033 0.0016 'International Tables Vol C Tables 4.2.6.8 and 6.1.1.4'
H H 0.0000 0.0000 'International Tables Vol C Tables 4.2.6.8 and 6.1.1.4'
N N 0.0061 0.0033 'International Tables Vol C Tables 4.2.6.8 and 6.1.1.4'
O O 0.0106 0.0060 'International Tables Vol C Tables 4.2.6.8 and 6.1.1.4'
K K 0.2009 0.2494 'International Tables Vol C Tables 4.2.6.8 and 6.1.1.4'
U U -9.6767 9.6646 'International Tables Vol C Tables 4.2.6.8 and 6.1.1.4'

loop_
_geom_angle_atom_site_label_1
_geom_angle_atom_site_label_2
_geom_angle_atom_site_label_3
_geom_angle
_geom_angle_site_symmetry_1
_geom_angle_site_symmetry_3
_geom_angle_publ_flag
O7 U O8 178.8(3) . . ?
O7 U O1 90.3(2) . . ?
O8 U O1 90.8(2) . . ?
O7 U O5 89.6(2) . . ?
O8 U O5 90.8(2) . . ?
O1 U O5 93.2(2) . . ?
O7 U O2 87.8(2) . . ?
O8 U O2 91.8(2) . . ?
O1 U O2 86.8(2) . . ?
O5 U O2 177.4(2) . . ?
O7 U O4 86.9(2) . . ?
O8 U O4 92.1(2) . . ?
O1 U O4 177.1(2) . . ?
O5 U O4 86.3(2) . . ?
O2 U O4 93.6(2) . . ?
O7 U O3 116.5(2) . . ?
O8 U O3 62.46(19) . . ?
O1 U O3 127.59(18) . . ?
O5 U O3 128.36(17) . . ?
O2 U O3 53.09(17) . . ?
O4 U O3 54.45(17) . . ?
O7 U O6 117.3(2) . . ?
O8 U O6 63.75(19) . . ?
O1 U O6 52.48(17) . . ?
O5 U O6 52.36(17) . . ?
O2 U O6 129.16(17) . . ?
O4 U O6 128.69(16) . . ?
O3 U O6 126.21(12) . . ?
O8 K1 O7 108.60(18) . 4_575 ?
O8 K1 N 149.7(2) . . ?
O7 K1 N 79.5(3) 4_575 . ?
O8 K1 O9 71.60(19) . . ?
O7 K1 O9 64.98(18) 4_575 . ?
N K1 O9 135.1(2) . . ?
O8 K1 O3 75.99(17) . . ?
O7 K1 O3 152.1(2) 4_575 . ?
N K1 O3 84.0(2) . . ?
O9 K1 O3 138.88(19) . . ?
O8 K1 O10 66.62(19) . . ?
O7 K1 O10 66.06(19) 4_575 . ?
N K1 O10 92.2(3) . . ?
O9 K1 O10 97.1(2) . . ?
O3 K1 O10 92.5(2) . . ?
O10 K2 O4 92.2(2) . 4_575 ?
O10 K2 O8 68.5(2) . . ?
O4 K2 O8 149.59(19) 4_575 . ?
O10 K2 O6 137.1(2) . . ?
O4 K2 O6 128.02(19) 4_575 . ?
O8 K2 O6 78.68(17) . . ?
O10 K2 O9 101.0(2) . . ?
O4 K2 O9 92.18(18) 4_575 . ?
O8 K2 O9 69.93(18) . . ?
O6 K2 O9 92.57(19) . . ?
O10 K2 O7 61.34(19) . 4_575 ?
O4 K2 O7 56.08(16) 4_575 4_575 ?
O8 K2 O7 93.56(16) . 4_575 ?
O6 K2 O7 150.16(19) . 4_575 ?
O9 K2 O7 57.94(17) . 4_575 ?
C22 O3 C23 110.3(6) . . ?
C46 O6 C45 110.0(6) . . ?
C2 C1 C6 120.9(8) . . ?
C2 C1 C46 119.5(8) . . ?
C6 C1 C46 119.5(7) . . ?
O1 C2 C1 120.9(8) . . ?
O1 C2 C3 121.4(7) . . ?
C1 C2 C3 117.5(8) . . ?
C4 C3 C2 119.4(8) . . ?
C4 C3 C11 120.8(8) . . ?
C2 C3 C11 119.7(8) . . ?
C3 C4 C5 123.9(9) . . ?
C6 C5 C4 116.5(8) . . ?
C6 C5 C7 123.5(8) . . ?
C4 C5 C7 119.7(8) . . ?
C5 C6 C1 121.7(8) . . ?
C10 C7 C5 108.9(7) . . ?
C10 C7 C9 107.4(7) . . ?
C5 C7 C9 112.3(8) . . ?
C10 C7 C8 109.7(8) . . ?
C5 C7 C8 110.5(7) . . ?
C9 C7 C8 108.0(7) . . ?
C3 C11 C12 113.3(7) . . ?
C13 C12 C17 119.5(8) . . ?
C13 C12 C11 121.7(8) . . ?
C17 C12 C11 118.8(8) . . ?
O2 C13 C12 121.9(8) . . ?
O2 C13 C14 119.8(8) . . ?
C12 C13 C14 118.3(8) . . ?
C15 C14 C13 119.4(8) . . ?
C15 C14 C22 122.9(8) . . ?
C13 C14 C22 117.6(8) . . ?
C14 C15 C16 123.2(8) . . ?
C17 C16 C15 116.6(8) . . ?
C17 C16 C18 122.4(9) . . ?
C15 C16 C18 120.9(8) . . ?
C16 C17 C12 122.9(9) . . ?
C19 C18 C21 107.3(12) . . ?
C19 C18 C20 110.1(12) . . ?
C21 C18 C20 105.6(11) . . ?
C19 C18 C16 109.2(12) . . ?
C21 C18 C16 113.7(9) . . ?
C20 C18 C16 110.8(10) . . ?
O3 C22 C14 108.8(7) . . ?
O3 C23 C24 110.1(7) . . ?
C29 C24 C25 121.9(9) . . ?
C29 C24 C23 120.2(8) . . ?
C25 C24 C23 117.8(8) . . ?
O4 C25 C24 121.0(8) . . ?
O4 C25 C26 120.8(8) . . ?
C24 C25 C26 118.1(8) . . ?
C25 C26 C27 119.0(8) . . ?
C25 C26 C34 122.8(8) . . ?
C27 C26 C34 118.2(8) . . ?
C28 C27 C26 122.9(9) . . ?
C27 C28 C29 115.4(9) . . ?
C27 C28 C30 121.9(9) . . ?
C29 C28 C30 122.6(9) . . ?
C24 C29 C28 122.3(9) . . ?
C31 C30 C33 110.3(10) . . ?
C31 C30 C28 110.8(10) . . ?
C33 C30 C28 113.2(9) . . ?
C31 C30 C32 105.7(11) . . ?
C33 C30 C32 107.7(10) . . ?
C28 C30 C32 108.8(9) . . ?
C35 C34 C26 113.5(7) . . ?
C40 C35 C36 118.5(8) . . ?
C40 C35 C34 119.6(8) . . ?
C36 C35 C34 121.9(8) . . ?
O5 C36 C37 120.1(8) . . ?
O5 C36 C35 120.5(8) . . ?
C37 C36 C35 119.3(8) . . ?
C38 C37 C36 118.7(8) . . ?
C38 C37 C45 121.7(8) . . ?
C36 C37 C45 119.5(8) . . ?
C39 C38 C37 122.9(8) . . ?
C38 C39 C40 117.0(9) . . ?
C38 C39 C41 122.1(8) . . ?
C40 C39 C41 120.8(8) . . ?
C39 C40 C35 123.4(9) . . ?
C39 C41 C42 113.0(8) . . ?
C39 C41 C44 111.8(8) . . ?
C42 C41 C44 106.8(8) . . ?
C39 C41 C43 110.4(8) . . ?
C42 C41 C43 108.1(8) . . ?
C44 C41 C43 106.3(9) . . ?
O6 C45 C37 109.6(7) . . ?
O6 C46 C1 110.4(6) . . ?
C47 N C51 120.0 . . ?
C47 N C55 119.56(9) . . ?
C51 N C55 56.9(9) . . ?
C48 C47 N 120.0 . . ?
C48 C47 C52 46.7(7) . . ?
N C47 C52 119.50(11) . . ?
C52 C48 C49 112.7(4) . . ?
C49 C48 C47 120.0 . . ?
C48 C49 C50 120.0 . . ?
C51 C50 C49 120.0 . . ?
C55 C51 C50 118.0(5) . . ?
C50 C51 N 120.0 . . ?
C53 C52 C47 119.35(11) . . ?
C54 C53 C52 119.59(10) . . ?
C55 C54 C53 119.72(12) . . ?
C51 C55 C54 120.6(11) . . ?
C54 C55 N 119.56(11) . . ?
C57 C56 C58 119.0(12) . 3_576 ?
C58 C57 C56 122.6(11) . . ?
C57 C58 C56 118.3(11) . 3_576 ?

loop_
_geom_bond_atom_site_label_1
_geom_bond_atom_site_label_2
_geom_bond_distance
_geom_bond_site_symmetry_2
_geom_bond_publ_flag
U O7 1.799(5) . ?
U O8 1.800(5) . ?
U O1 2.249(6) . ?
U O5 2.269(6) . ?
U O2 2.292(6) . ?
U O4 2.294(6) . ?
U O3 3.799(6) . ?
U O6 3.912(6) . ?
U K2 4.065(2) 4_576 ?
U K1 4.181(2) . ?
U K2 4.2361(19) . ?
U K1 4.4663(19) 4_576 ?
K1 O8 2.658(6) . ?
K1 O7 2.708(6) 4_575 ?
K1 N 2.773(8) . ?
K1 O9 2.801(7) . ?
K1 O3 2.811(6) . ?
K1 O10 2.886(8) . ?
K1 C14 3.180(8) . ?
K1 C15 3.459(9) . ?
K1 C13 3.491(8) . ?
K1 K2 3.599(3) . ?
K1 U 4.4664(19) 4_575 ?
K2 O10 2.685(7) . ?
K2 O4 2.731(6) 4_575 ?
K2 O8 2.732(6) . ?
K2 O6 2.804(6) . ?
K2 O9 2.842(8) . ?
K2 O7 3.230(6) 4_575 ?
K2 C37 3.255(9) . ?
K2 U 4.065(2) 4_575 ?
O1 C2 1.315(10) . ?
O2 C13 1.347(10) . ?
O3 C22 1.419(10) . ?
O3 C23 1.439(10) . ?
O4 C25 1.356(10) . ?
O4 K2 2.730(5) 4_576 ?
O5 C36 1.357(10) . ?
O6 C46 1.428(10) . ?
O6 C45 1.447(11) . ?
O7 K1 2.708(6) 4_576 ?
O7 K2 3.230(6) 4_576 ?
O8 O10 3.050(9) . ?
C1 C2 1.405(11) . ?
C1 C6 1.421(12) . ?
C1 C46 1.516(13) . ?
C2 C3 1.439(13) . ?
C3 C4 1.384(12) . ?
C3 C11 1.504(11) . ?
C4 C5 1.404(12) . ?
C5 C6 1.393(12) . ?
C5 C7 1.519(12) . ?
C7 C10 1.516(12) . ?
C7 C9 1.544(12) . ?
C7 C8 1.546(13) . ?
C11 C12 1.534(12) . ?
C12 C13 1.389(12) . ?
C12 C17 1.406(12) . ?
C13 C14 1.436(12) . ?
C14 C15 1.374(12) . ?
C14 C22 1.499(12) . ?
C15 C16 1.388(13) . ?
C16 C17 1.384(13) . ?
C16 C18 1.537(13) . ?
C18 C19 1.48(2) . ?
C18 C21 1.497(17) . ?
C18 C20 1.516(18) . ?
C23 C24 1.513(13) . ?
C24 C29 1.354(13) . ?
C24 C25 1.391(12) . ?
C25 C26 1.391(12) . ?
C26 C27 1.407(12) . ?
C26 C34 1.521(12) . ?
C27 C28 1.396(13) . ?
C28 C29 1.406(14) . ?
C28 C30 1.540(14) . ?
C30 C31 1.486(18) . ?
C30 C33 1.497(14) . ?
C30 C32 1.562(17) . ?
C34 C35 1.520(12) . ?
C35 C40 1.392(12) . ?
C35 C36 1.413(12) . ?
C36 C37 1.405(11) . ?
C37 C38 1.402(12) . ?
C37 C45 1.478(12) . ?
C38 C39 1.378(13) . ?
C39 C40 1.378(12) . ?
C39 C41 1.503(13) . ?
C41 C42 1.546(13) . ?
C41 C44 1.553(13) . ?
C41 C43 1.558(13) . ?
O9 O2 2.769(8) 4_575 ?
O9 O7 2.960(8) 4_575 ?
O10 O11 2.667(11) . ?
O10 O7 3.053(9) 4_575 ?
O11 O5 2.715(11) 4_575 ?
N C47 1.3900 . ?
N C51 1.3900 . ?
N C55 1.3929 . ?
C47 C48 1.3900 . ?
C47 C52 1.3934(10) . ?
C48 C49 1.3900 . ?
C49 C50 1.3900 . ?
C50 C51 1.3900 . ?
C51 C55 1.326(19) . ?
C52 C53 1.3925(9) . ?
C53 C54 1.3915(10) . ?
C54 C55 1.3916(10) . ?
C56 C57 1.371(17) . ?
C56 C58 1.373(15) 3_576 ?
C57 C58 1.370(17) . ?
C58 C56 1.373(15) 3_576 ?
